data_4035142
loop_
_publ_author_name
'Modugu, Nagi Reddy'
'Mehta, Goverdhan'

_publ_section_title
;
 Synthesis of the Polyoxygenated Cyclohexanoid Core of Bioactive
 Glycosides Xylosmin and Flacourtosides E and F.
;
_journal_issue 17
_journal_name_full 'The Journal of organic chemistry'
_journal_page_first 10573
_journal_page_last 10579
_journal_paper_doi 10.1021/acs.joc.8b01389
_journal_volume 83
_journal_year 2018
_chemical_formula_moiety 'C24 H31 N O7'
_chemical_formula_sum 'C24 H29 N O7'
_chemical_formula_weight 445.50
_space_group_crystal_system monoclinic
_space_group_IT_number 14
_space_group_name_Hall '-P 2ybc'
_space_group_name_H-M_alt 'P 1 21/c 1'
_atom_sites_solution_hydrogens mixed
_audit_creation_method SHELXL-2014/7
_cell_angle_alpha 90
_cell_angle_beta 112.3180(10)
_cell_angle_gamma 90
_cell_formula_units_Z 4
_cell_length_a 10.6660(4)
_cell_length_b 18.7662(7)
_cell_length_c 12.2143(4)
_cell_measurement_reflns_used 9948
_cell_measurement_temperature 298(2)
_cell_measurement_theta_max 26.29
_cell_measurement_theta_min 2.33
_cell_volume 2261.68(14)
_computing_cell_refinement 'Bruker SAINT'
_computing_data_collection 'Bruker APEX2'
_computing_data_reduction 'Bruker SAINT'
_computing_structure_refinement 'SHELXL-2014/7 (Sheldrick, 2014)'
_computing_structure_solution 'SHELXS-97 (Sheldrick 2008)'
_diffrn_ambient_temperature 298(2)
_diffrn_measured_fraction_theta_full 0.999
_diffrn_measured_fraction_theta_max 0.997
_diffrn_measurement_device_type 'Bruker APEX-II CCD'
_diffrn_measurement_method '\f and \w scans'
_diffrn_radiation_type MoK\a
_diffrn_radiation_wavelength 0.71073
_diffrn_reflns_av_R_equivalents 0.0699
_diffrn_reflns_av_unetI/netI 0.0312
_diffrn_reflns_Laue_measured_fraction_full 0.999
_diffrn_reflns_Laue_measured_fraction_max 0.997
_diffrn_reflns_limit_h_max 13
_diffrn_reflns_limit_h_min -13
_diffrn_reflns_limit_k_max 24
_diffrn_reflns_limit_k_min -24
_diffrn_reflns_limit_l_max 15
_diffrn_reflns_limit_l_min -15
_diffrn_reflns_number 67366
_diffrn_reflns_point_group_measured_fraction_full 0.999
_diffrn_reflns_point_group_measured_fraction_max 0.997
_diffrn_reflns_theta_full 25.242
_diffrn_reflns_theta_max 27.555
_diffrn_reflns_theta_min 2.332
_exptl_absorpt_coefficient_mu 0.096
_exptl_absorpt_correction_T_max 0.9849
_exptl_absorpt_correction_T_min 0.9794
_exptl_absorpt_correction_type multi-scan
_exptl_absorpt_process_details sadabs
_exptl_crystal_colour colourless
_exptl_crystal_density_diffrn 1.302
_exptl_crystal_description block
_exptl_crystal_F_000 944
_exptl_crystal_size_max 0.220
_exptl_crystal_size_mid 0.180
_exptl_crystal_size_min 0.160
_refine_diff_density_max 0.716
_refine_diff_density_min -0.195
_refine_diff_density_rms 0.044
_refine_ls_extinction_method none
_refine_ls_goodness_of_fit_ref 1.017
_refine_ls_hydrogen_treatment mixed
_refine_ls_matrix_type full
_refine_ls_number_parameters 300
_refine_ls_number_reflns 5201
_refine_ls_number_restraints 0
_refine_ls_restrained_S_all 1.017
_refine_ls_R_factor_all 0.0890
_refine_ls_R_factor_gt 0.0547
_refine_ls_shift/su_max 0.000
_refine_ls_shift/su_mean 0.000
_refine_ls_structure_factor_coef Fsqd
_refine_ls_weighting_details 'w=1/[\s^2^(Fo^2^)+(0.0629P)^2^+1.1217P] where P=(Fo^2^+2Fc^2^)/3'
_refine_ls_weighting_scheme calc
_refine_ls_wR_factor_gt 0.1282
_refine_ls_wR_factor_ref 0.1450
_reflns_Friedel_coverage 0.000
_reflns_number_gt 3593
_reflns_number_total 5201
_reflns_threshold_expression 'I > 2\s(I)'
_cod_data_source_file jo8b01389_si_001.cif
_cod_data_source_block shelx
_cod_original_sg_symbol_H-M 'P 21/c'
_cod_database_code 4035142
_shelx_shelxl_version_number 2014/7
_shelx_space_group_comment
;
The symmetry employed for this shelxl refinement is uniquely defined
by the following loop, which should always be used as a source of
symmetry information in preference to the above space-group names.
They are only intended as comments.
;
_shelx_estimated_absorpt_t_min 0.979
_shelx_estimated_absorpt_t_max 0.985

loop_
_space_group_symop_operation_xyz
'x, y, z'
'-x, y+1/2, -z+1/2'
'-x, -y, -z'
'x, -y-1/2, z-1/2'

loop_
_atom_site_label
_atom_site_type_symbol
_atom_site_fract_x
_atom_site_fract_y
_atom_site_fract_z
_atom_site_U_iso_or_equiv
_atom_site_adp_type
_atom_site_occupancy
_atom_site_site_symmetry_order
_atom_site_calc_flag
_atom_site_refinement_flags_posn
_atom_site_refinement_flags_adp
O2 O 0.42567(12) 0.32901(7) 0.72515(10) 0.0349(3) Uani 1 1 d . .
O5 O 0.07505(12) 0.36468(7) 0.66713(11) 0.0367(3) Uani 1 1 d . .
O3 O 0.48357(14) 0.40710(8) 0.93277(12) 0.0481(4) Uani 1 1 d . .
O4 O 0.12080(13) 0.44236(8) 0.81892(13) 0.0474(4) Uani 1 1 d . .
O6 O 0.21130(17) 0.22605(8) 0.68592(14) 0.0571(4) Uani 1 1 d . .
O1 O 0.41645(16) 0.28915(10) 0.54885(12) 0.0648(5) Uani 1 1 d . .
O7 O 0.1243(2) 0.11743(9) 0.71597(17) 0.0707(5) Uani 1 1 d . .
C9 C 0.29629(17) 0.36482(10) 0.66842(15) 0.0323(4) Uani 1 1 d . .
H9 H 0.2502 0.3441 0.5896 0.039 Uiso 1 1 calc R U
C6 C 0.31113(18) 0.44470(10) 0.65477(16) 0.0349(4) Uani 1 1 d . .
H6 H 0.2219 0.4617 0.6014 0.042 Uiso 1 1 calc R U
C10A C 0.21190(18) 0.34824(10) 0.74340(15) 0.0334(4) Uani 1 1 d . .
C18B C 0.47277(19) 0.29017(11) 0.65496(16) 0.0398(4) Uani 1 1 d . .
C19C C 0.59944(19) 0.25261(10) 0.72281(15) 0.0358(4) Uani 1 1 d . .
C8D C 0.36172(19) 0.44793(11) 0.88105(16) 0.0397(4) Uani 1 1 d . .
N1 N 0.9712(2) 0.15204(15) 0.8968(2) 0.0718(7) Uani 1 1 d . .
C23F C 0.8483(2) 0.18443(11) 0.83972(18) 0.0427(5) Uani 1 1 d . .
C20G C 0.6636(2) 0.25581(11) 0.84517(16) 0.0430(5) Uani 1 1 d . .
H20G H 0.6234 0.2811 0.8887 0.052 Uiso 1 1 calc R U
C7H C 0.34886(19) 0.48974(10) 0.77053(17) 0.0374(4) Uani 1 1 d . .
H7H H 0.2739 0.5232 0.7566 0.045 Uiso 1 1 calc R U
C11I C 0.23879(19) 0.39850(11) 0.85104(16) 0.0391(4) Uani 1 1 d . .
H11I H 0.2473 0.3701 0.9209 0.047 Uiso 1 1 calc R U
C3J C 0.4150(2) 0.47218(11) 0.60168(19) 0.0458(5) Uani 1 1 d . .
H3J H 0.3911 0.4629 0.5172 0.055 Uiso 1 1 calc R U
C24K C 0.7854(2) 0.22225(12) 0.90295(17) 0.0464(5) Uani 1 1 d . .
H24K H 0.8263 0.2248 0.9850 0.056 Uiso 1 1 calc R U
C12L C 0.01181(19) 0.40856(11) 0.72802(18) 0.0417(5) Uani 1 1 d . .
C21M C 0.6605(2) 0.21285(12) 0.66117(17) 0.0451(5) Uani 1 1 d . .
H21M H 0.6179 0.2087 0.5794 0.054 Uiso 1 1 calc R U
C15N C 0.2244(2) 0.27103(11) 0.78320(18) 0.0450(5) Uani 1 1 d . .
H15A H 0.3117 0.2633 0.8466 0.054 Uiso 1 1 calc R U
H15B H 0.1542 0.2599 0.8128 0.054 Uiso 1 1 calc R U
C22O C 0.7822(2) 0.17956(12) 0.71808(19) 0.0490(5) Uani 1 1 d . .
H22O H 0.8210 0.1533 0.6745 0.059 Uiso 1 1 calc R U
C1P C 0.5566(2) 0.45044(12) 0.6824(2) 0.0517(5) Uani 1 1 d . .
H1P H 0.6110 0.4171 0.6652 0.062 Uiso 1 1 calc R U
C5Q C 0.4715(2) 0.53532(12) 0.7702(2) 0.0484(5) Uani 1 1 d . .
H5Q H 0.4935 0.5772 0.8221 0.058 Uiso 1 1 calc R U
C4R C 0.4204(2) 0.55105(12) 0.6371(2) 0.0544(6) Uani 1 1 d . .
H4R1 H 0.4844 0.5785 0.6153 0.065 Uiso 1 1 calc R U
H4R2 H 0.3320 0.5737 0.6071 0.065 Uiso 1 1 calc R U
C2S C 0.5892(2) 0.48724(13) 0.7818(2) 0.0535(6) Uani 1 1 d . .
H2S H 0.6703 0.4840 0.8472 0.064 Uiso 1 1 calc R U
C13T C -0.0725(2) 0.46404(14) 0.6425(2) 0.0622(6) Uani 1 1 d . .
H13A H -0.1163 0.4938 0.6812 0.093 Uiso 1 1 calc R U
H13B H -0.1398 0.4409 0.5758 0.093 Uiso 1 1 calc R U
H13C H -0.0152 0.4927 0.6158 0.093 Uiso 1 1 calc R U
C14U C -0.0709(2) 0.36380(15) 0.7788(2) 0.0627(7) Uani 1 1 d . .
H14A H -0.0128 0.3304 0.8346 0.094 Uiso 1 1 calc R U
H14B H -0.1394 0.3385 0.7161 0.094 Uiso 1 1 calc R U
H14C H -0.1132 0.3942 0.8180 0.094 Uiso 1 1 calc R U
C16V C 0.2377(3) 0.15456(13) 0.7186(3) 0.0710(7) Uani 1 1 d . .
H16A H 0.2737 0.1316 0.6655 0.085 Uiso 1 1 calc R U
H16B H 0.3067 0.1522 0.7979 0.085 Uiso 1 1 calc R U
C17W C 0.0349(3) 0.10039(18) 0.6005(3) 0.0891(9) Uani 1 1 d . .
H17A H -0.0042 0.1433 0.5588 0.134 Uiso 1 1 calc R U
H17B H -0.0358 0.0700 0.6043 0.134 Uiso 1 1 calc R U
H17C H 0.0836 0.0762 0.5597 0.134 Uiso 1 1 calc R U
H1A H 1.011(3) 0.1353(17) 0.855(3) 0.085(10) Uiso 1 1 d . .
H2A H 1.007(3) 0.1567(17) 0.972(3) 0.083(10) Uiso 1 1 d . .

loop_
_atom_site_aniso_label
_atom_site_aniso_U_11
_atom_site_aniso_U_22
_atom_site_aniso_U_33
_atom_site_aniso_U_23
_atom_site_aniso_U_13
_atom_site_aniso_U_12
O2 0.0305(6) 0.0414(7) 0.0277(6) -0.0043(5) 0.0053(5) 0.0061(5)
O5 0.0290(6) 0.0405(7) 0.0365(7) -0.0021(6) 0.0079(5) 0.0010(5)
O3 0.0388(7) 0.0564(9) 0.0363(7) -0.0023(6) -0.0001(6) 0.0042(7)
O4 0.0358(7) 0.0546(9) 0.0531(8) -0.0180(7) 0.0183(6) -0.0023(6)
O6 0.0774(11) 0.0324(8) 0.0656(10) 0.0001(7) 0.0319(9) 0.0008(7)
O1 0.0596(10) 0.0940(13) 0.0299(7) -0.0110(8) 0.0044(7) 0.0274(9)
O7 0.0968(14) 0.0477(9) 0.0766(12) 0.0016(9) 0.0430(11) -0.0127(9)
C9 0.0276(9) 0.0374(10) 0.0274(8) -0.0002(7) 0.0053(7) 0.0040(7)
C6 0.0293(9) 0.0389(10) 0.0343(9) 0.0038(8) 0.0096(7) 0.0020(8)
C10A 0.0294(9) 0.0357(10) 0.0305(9) 0.0006(7) 0.0063(7) -0.0003(7)
C18B 0.0394(10) 0.0453(11) 0.0315(10) -0.0069(8) 0.0096(8) 0.0035(9)
C19C 0.0378(10) 0.0361(10) 0.0325(9) -0.0027(8) 0.0123(8) 0.0019(8)
C8D 0.0340(10) 0.0462(11) 0.0341(10) -0.0051(8) 0.0074(8) -0.0007(8)
N1 0.0579(13) 0.0987(19) 0.0541(14) 0.0119(13) 0.0162(12) 0.0384(13)
C23F 0.0385(10) 0.0423(11) 0.0460(11) 0.0069(9) 0.0148(9) 0.0067(9)
C20G 0.0465(11) 0.0490(12) 0.0332(9) -0.0019(9) 0.0148(9) 0.0116(9)
C7H 0.0325(9) 0.0359(10) 0.0426(10) -0.0021(8) 0.0129(8) 0.0000(8)
C11I 0.0398(10) 0.0469(11) 0.0305(9) -0.0010(8) 0.0133(8) -0.0023(9)
C3J 0.0464(11) 0.0501(12) 0.0450(11) 0.0035(9) 0.0220(9) -0.0040(10)
C24K 0.0498(12) 0.0532(13) 0.0316(9) 0.0020(9) 0.0100(9) 0.0099(10)
C12L 0.0349(10) 0.0450(11) 0.0465(11) -0.0058(9) 0.0169(9) -0.0015(8)
C21M 0.0472(11) 0.0532(12) 0.0331(10) -0.0055(9) 0.0134(9) 0.0077(10)
C15N 0.0499(12) 0.0412(11) 0.0436(11) 0.0075(9) 0.0174(9) 0.0032(9)
C22O 0.0517(12) 0.0540(13) 0.0461(11) -0.0038(10) 0.0239(10) 0.0126(10)
C1P 0.0378(11) 0.0522(13) 0.0729(15) 0.0005(12) 0.0297(11) -0.0020(10)
C5Q 0.0430(11) 0.0425(11) 0.0600(13) -0.0080(10) 0.0199(10) -0.0106(9)
C4R 0.0509(12) 0.0464(12) 0.0716(15) 0.0099(11) 0.0295(11) -0.0042(10)
C2S 0.0332(10) 0.0566(14) 0.0677(15) -0.0014(12) 0.0157(10) -0.0086(10)
C13T 0.0518(13) 0.0577(15) 0.0723(16) 0.0013(12) 0.0181(12) 0.0159(11)
C14U 0.0489(13) 0.0727(17) 0.0764(17) -0.0059(13) 0.0350(12) -0.0125(12)
C16V 0.0690(17) 0.0391(13) 0.106(2) 0.0055(13) 0.0348(16) 0.0120(12)
C17W 0.099(2) 0.087(2) 0.089(2) -0.0197(18) 0.0445(19) -0.0121(18)

loop_
_atom_type_symbol
_atom_type_description
_atom_type_scat_dispersion_real
_atom_type_scat_dispersion_imag
_atom_type_scat_source
C C 0.0033 0.0016 'International Tables Vol C Tables 4.2.6.8 and 6.1.1.4'
H H 0.0000 0.0000 'International Tables Vol C Tables 4.2.6.8 and 6.1.1.4'
N N 0.0061 0.0033 'International Tables Vol C Tables 4.2.6.8 and 6.1.1.4'
O O 0.0106 0.0060 'International Tables Vol C Tables 4.2.6.8 and 6.1.1.4'

loop_
_geom_angle_atom_site_label_1
_geom_angle_atom_site_label_2
_geom_angle_atom_site_label_3
_geom_angle
C18B O2 C9 117.33(13)
C10A O5 C12L 110.40(13)
C12L O4 C11I 109.42(14)
C16V O6 C15N 112.74(19)
C16V O7 C17W 113.0(2)
O2 C9 C6 112.84(14)
O2 C9 C10A 106.66(13)
C6 C9 C10A 111.86(15)
O2 C9 H9 108.4
C6 C9 H9 108.4
C10A C9 H9 108.4
C9 C6 C7H 115.79(15)
C9 C6 C3J 119.20(16)
C7H C6 C3J 102.50(15)
C9 C6 H6 106.1
C7H C6 H6 106.1
C3J C6 H6 106.1
O5 C10A C15N 110.91(15)
O5 C10A C9 104.51(13)
C15N C10A C9 112.54(16)
O5 C10A C11I 103.54(14)
C15N C10A C11I 110.05(15)
C9 C10A C11I 114.76(15)
O1 C18B O2 122.34(18)
O1 C18B C19C 125.14(18)
O2 C18B C19C 112.50(15)
C21M C19C C20G 117.83(17)
C21M C19C C18B 118.24(16)
C20G C19C C18B 123.91(17)
O3 C8D C7H 115.34(16)
O3 C8D C11I 109.41(16)
C7H C8D C11I 108.62(15)
C23F N1 H1A 118(2)
C23F N1 H2A 117(2)
H1A N1 H2A 124(3)
N1 C23F C22O 121.0(2)
N1 C23F C24K 120.8(2)
C22O C23F C24K 118.13(18)
C24K C20G C19C 121.09(18)
C24K C20G H20G 119.5
C19C C20G H20G 119.5
C8D C7H C6 115.40(16)
C8D C7H C5Q 119.36(16)
C6 C7H C5Q 102.81(15)
C8D C7H H7H 106.1
C6 C7H H7H 106.1
C5Q C7H H7H 106.1
O4 C11I C8D 107.54(16)
O4 C11I C10A 104.90(14)
C8D C11I C10A 115.85(15)
O4 C11I H11I 109.4
C8D C11I H11I 109.4
C10A C11I H11I 109.4
C1P C3J C4R 98.93(18)
C1P C3J C6 109.21(16)
C4R C3J C6 99.01(16)
C1P C3J H3J 115.8
C4R C3J H3J 115.8
C6 C3J H3J 115.8
C20G C24K C23F 120.61(18)
C20G C24K H24K 119.7
C23F C24K H24K 119.7
O4 C12L O5 104.80(14)
O4 C12L C13T 109.29(18)
O5 C12L C13T 108.10(17)
O4 C12L C14U 111.12(17)
O5 C12L C14U 110.85(18)
C13T C12L C14U 112.37(19)
C22O C21M C19C 121.37(18)
C22O C21M H21M 119.3
C19C C21M H21M 119.3
O6 C15N C10A 109.30(16)
O6 C15N H15A 109.8
C10A C15N H15A 109.8
O6 C15N H15B 109.8
C10A C15N H15B 109.8
H15A C15N H15B 108.3
C21M C22O C23F 120.89(19)
C21M C22O H22O 119.6
C23F C22O H22O 119.6
C2S C1P C3J 107.9(2)
C2S C1P H1P 126.1
C3J C1P H1P 126.1
C2S C5Q C4R 99.40(18)
C2S C5Q C7H 109.85(17)
C4R C5Q C7H 98.43(16)
C2S C5Q H5Q 115.6
C4R C5Q H5Q 115.6
C7H C5Q H5Q 115.6
C5Q C4R C3J 94.20(17)
C5Q C4R H4R1 112.9
C3J C4R H4R1 112.9
C5Q C4R H4R2 112.9
C3J C4R H4R2 112.9
H4R1 C4R H4R2 110.3
C1P C2S C5Q 107.8(2)
C1P C2S H2S 126.1
C5Q C2S H2S 126.1
C12L C13T H13A 109.5
C12L C13T H13B 109.5
H13A C13T H13B 109.5
C12L C13T H13C 109.5
H13A C13T H13C 109.5
H13B C13T H13C 109.5
C12L C14U H14A 109.5
C12L C14U H14B 109.5
H14A C14U H14B 109.5
C12L C14U H14C 109.5
H14A C14U H14C 109.5
H14B C14U H14C 109.5
O7 C16V O6 113.3(2)
O7 C16V H16A 108.9
O6 C16V H16A 108.9
O7 C16V H16B 108.9
O6 C16V H16B 108.9
H16A C16V H16B 107.7
O7 C17W H17A 109.5
O7 C17W H17B 109.5
H17A C17W H17B 109.5
O7 C17W H17C 109.5
H17A C17W H17C 109.5
H17B C17W H17C 109.5

loop_
_geom_bond_atom_site_label_1
_geom_bond_atom_site_label_2
_geom_bond_distance
O2 C18B 1.358(2)
O2 C9 1.453(2)
O5 C10A 1.436(2)
O5 C12L 1.438(2)
O3 C8D 1.432(2)
O4 C12L 1.416(2)
O4 C11I 1.428(2)
O6 C16V 1.397(3)
O6 C15N 1.421(3)
O1 C18B 1.204(2)
O7 C16V 1.386(3)
O7 C17W 1.407(3)
C9 C6 1.523(3)
C9 C10A 1.540(3)
C9 H9 0.9800
C6 C7H 1.563(3)
C6 C3J 1.569(3)
C6 H6 0.9800
C10A C15N 1.518(3)
C10A C11I 1.554(3)
C18B C19C 1.469(3)
C19C C21M 1.386(3)
C19C C20G 1.389(3)
C8D C7H 1.522(3)
C8D C11I 1.533(3)
N1 C23F 1.371(3)
N1 H1A 0.83(3)
N1 H2A 0.85(3)
C23F C22O 1.385(3)
C23F C24K 1.394(3)
C20G C24K 1.373(3)
C20G H20G 0.9300
C7H C5Q 1.564(3)
C7H H7H 0.9800
C11I H11I 0.9800
C3J C1P 1.512(3)
C3J C4R 1.537(3)
C3J H3J 0.9800
C24K H24K 0.9300
C12L C13T 1.507(3)
C12L C14U 1.512(3)
C21M C22O 1.368(3)
C21M H21M 0.9300
C15N H15A 0.9700
C15N H15B 0.9700
C22O H22O 0.9300
C1P C2S 1.324(3)
C1P H1P 0.9300
C5Q C2S 1.508(3)
C5Q C4R 1.534(3)
C5Q H5Q 0.9800
C4R H4R1 0.9700
C4R H4R2 0.9700
C2S H2S 0.9300
C13T H13A 0.9600
C13T H13B 0.9600
C13T H13C 0.9600
C14U H14A 0.9600
C14U H14B 0.9600
C14U H14C 0.9600
C16V H16A 0.9700
C16V H16B 0.9700
C17W H17A 0.9600
C17W H17B 0.9600
C17W H17C 0.9600
